data_4333819
loop_
_publ_author_name
'Palani Elumalai'
'Natesan Thirupathi'
'Munirathinam Nethaji'

_publ_contact_author_email tnat@chemistry.du.ac.in
_publ_contact_author_name 'Natesan Thirupathi.'
_publ_section_title
;
 Dual Role of Acetate as a Nucleophile and as an Internal Base in
 Cycloplatination Reaction of sym-N,N',N"-Triarylguanidines
;
_journal_name_full 'Inorganic Chemistry'
_journal_page_first 1883
_journal_page_last 1894
_journal_paper_doi 10.1021/ic302058u
_journal_volume 52
_journal_year 2013
_chemical_formula_moiety 'C24 H29 Cl2 N3 O Pt S'
_chemical_formula_sum 'C24 H29 Cl2 N3 O Pt S'
_chemical_formula_weight 673.55
_chemical_name_systematic
;
 ?
;
_space_group_IT_number 2
_symmetry_cell_setting triclinic
_symmetry_space_group_name_Hall '-P 1'
_symmetry_space_group_name_H-M 'P -1'
_atom_sites_solution_hydrogens geom
_atom_sites_solution_primary direct
_atom_sites_solution_secondary difmap
_audit_creation_method SHELXL-97
_cell_angle_alpha 111.917(5)
_cell_angle_beta 103.026(5)
_cell_angle_gamma 101.580(4)
_cell_formula_units_Z 2
_cell_length_a 10.504(4)
_cell_length_b 11.299(5)
_cell_length_c 12.294(4)
_cell_measurement_reflns_used 76
_cell_measurement_temperature 100(2)
_cell_measurement_theta_max 26.0
_cell_measurement_theta_min 1.89
_cell_volume 1251.6(8)
_computing_cell_refinement 'BRUKER SMART APEX CCD'
_computing_data_collection 'BRUKER SMART APEX CCD'
_computing_data_reduction 'BRUKER SAINT'
_computing_molecular_graphics OLEX2
_computing_publication_material 'WINGX V1.80.01'
_computing_structure_refinement 'SHELXL-97 (Sheldrick, 2008)'
_computing_structure_solution SIR-92
_diffrn_ambient_temperature 100(2)
_diffrn_detector_area_resol_mean 0.3
_diffrn_measured_fraction_theta_full 1.009
_diffrn_measured_fraction_theta_max 1.009
_diffrn_measurement_device_type 'BRUKER SMART APEX CCD'
_diffrn_measurement_method OMEGA
_diffrn_radiation_monochromator graphite
_diffrn_radiation_source 'fine-focus sealed tube'
_diffrn_radiation_type MoK\a
_diffrn_radiation_wavelength 0.71073
_diffrn_reflns_av_R_equivalents 0.0287
_diffrn_reflns_av_sigmaI/netI 0.0646
_diffrn_reflns_limit_h_max 10
_diffrn_reflns_limit_h_min -13
_diffrn_reflns_limit_k_max 14
_diffrn_reflns_limit_k_min -13
_diffrn_reflns_limit_l_max 14
_diffrn_reflns_limit_l_min -15
_diffrn_reflns_number 7116
_diffrn_reflns_theta_full 26.0
_diffrn_reflns_theta_max 26.0
_diffrn_reflns_theta_min 1.89
_exptl_absorpt_coefficient_mu 5.924
_exptl_absorpt_correction_T_max 0.4702
_exptl_absorpt_correction_T_min 0.3557
_exptl_absorpt_correction_type empirical
_exptl_absorpt_process_details SADABS
_exptl_crystal_colour 'PALE YELLOW'
_exptl_crystal_density_diffrn 1.787
_exptl_crystal_description IRREGULAR
_exptl_crystal_F_000 660
_exptl_crystal_size_max 0.22
_exptl_crystal_size_mid 0.18
_exptl_crystal_size_min 0.15
_refine_diff_density_max 3.387
_refine_diff_density_min -1.872
_refine_diff_density_rms 0.390
_refine_ls_extinction_coef 0.0029(8)
_refine_ls_extinction_expression Fc^*^=kFc[1+0.001xFc^2^\l^3^/sin(2\q)]^-1/4^
_refine_ls_extinction_method SHELXL
_refine_ls_goodness_of_fit_ref 1.206
_refine_ls_hydrogen_treatment constr
_refine_ls_matrix_type fullcycle
_refine_ls_number_parameters 295
_refine_ls_number_reflns 4947
_refine_ls_number_restraints 0
_refine_ls_restrained_S_all 1.206
_refine_ls_R_factor_all 0.0649
_refine_ls_R_factor_gt 0.0496
_refine_ls_shift/su_max 0.016
_refine_ls_shift/su_mean 0.003
_refine_ls_structure_factor_coef Fsqd
_refine_ls_weighting_details 'calc w=1/[\s^2^(Fo^2^)+(0.0827P)^2^+12.8702P] where P=(Fo^2^+2Fc^2^)/3'
_refine_ls_weighting_scheme calc
_refine_ls_wR_factor_gt 0.1242
_refine_ls_wR_factor_ref 0.1770
_reflns_number_gt 4226
_reflns_number_total 4947
_reflns_threshold_expression >2\s(I)
_cod_data_source_file ic302058u_si_001_1.cif
_cod_data_source_block 1
_cod_original_cell_volume 1251.7(7)
_cod_database_code 4333819

loop_
_symmetry_equiv_pos_as_xyz
'x, y, z'
'-x, -y, -z'

loop_
_atom_site_label
_atom_site_type_symbol
_atom_site_fract_x
_atom_site_fract_y
_atom_site_fract_z
_atom_site_U_iso_or_equiv
_atom_site_adp_type
_atom_site_occupancy
_atom_site_symmetry_multiplicity
_atom_site_calc_flag
_atom_site_refinement_flags
Pt1 Pt 0.11631(4) 0.31875(4) 0.33627(4) 0.01895(19) Uani 1 1 d .
Cl2 Cl -0.0522(3) 0.3435(3) 0.1990(3) 0.0264(6) Uani 1 1 d .
Cl1 Cl 0.2854(3) 0.2738(3) 0.4545(3) 0.0250(6) Uani 1 1 d .
S1 S -0.0186(3) 0.2870(3) 0.4440(3) 0.0219(6) Uani 1 1 d .
O1 O -0.1418(9) 0.3301(9) 0.4323(9) 0.035(2) Uani 1 1 d .
N1 N 0.2473(8) 0.3525(8) 0.2418(7) 0.0086(15) Uani 1 1 d .
N2 N 0.2676(9) 0.5803(9) 0.3185(8) 0.0145(17) Uani 1 1 d .
H2 H 0.2814 0.5899 0.3950 0.017 Uiso 1 1 calc R
N3 N 0.3305(9) 0.4744(9) 0.1443(8) 0.0184(19) Uani 1 1 d .
H3 H 0.3064 0.3986 0.0767 0.022 Uiso 1 1 calc R
C1 C 0.2815(11) 0.4676(11) 0.2333(10) 0.020(2) Uani 1 1 d .
C2 C 0.2861(14) 0.2424(11) 0.1754(12) 0.028(3) Uani 1 1 d .
C3 C 0.1848(16) 0.1285(13) 0.0719(13) 0.036(3) Uani 1 1 d .
H3A H 0.0938 0.1309 0.0434 0.044 Uiso 1 1 calc R
C4 C 0.2174(17) 0.0171(13) 0.0141(14) 0.040(4) Uani 1 1 d .
H4 H 0.1471 -0.0561 -0.0555 0.048 Uiso 1 1 calc R
C5 C 0.3475(15) 0.0012(19) 0.0491(17) 0.053(5) Uani 1 1 d .
H5 H 0.3664 -0.0799 0.0088 0.063 Uiso 1 1 calc R
C6 C 0.449(2) 0.1182(17) 0.1511(17) 0.051(4) Uani 1 1 d .
H6 H 0.5402 0.1157 0.1775 0.062 Uiso 1 1 calc R
C7 C 0.4188(14) 0.2419(14) 0.2169(13) 0.033(3) Uani 1 1 d .
C8 C 0.5272(15) 0.3577(15) 0.3157(14) 0.040(3) Uani 1 1 d .
H8A H 0.5392 0.4324 0.2926 0.060 Uiso 1 1 calc R
H8B H 0.6132 0.3357 0.3300 0.060 Uiso 1 1 calc R
H8C H 0.5028 0.3839 0.3918 0.060 Uiso 1 1 calc R
C9 C 0.2318(11) 0.6832(12) 0.2886(10) 0.022(2) Uani 1 1 d .
C10 C 0.1386(12) 0.6517(11) 0.1755(11) 0.021(2) Uani 1 1 d .
H10 H 0.0977 0.5606 0.1153 0.025 Uiso 1 1 calc R
C11 C 0.1033(15) 0.7556(13) 0.1484(11) 0.032(3) Uani 1 1 d .
H11 H 0.0427 0.7354 0.0692 0.038 Uiso 1 1 calc R
C12 C 0.1592(12) 0.8851(12) 0.2397(11) 0.023(2) Uani 1 1 d .
H12 H 0.1351 0.9556 0.2245 0.028 Uiso 1 1 calc R
C13 C 0.2516(13) 0.9145(11) 0.3551(11) 0.027(3) Uani 1 1 d .
H13 H 0.2903 1.0052 0.4166 0.032 Uiso 1 1 calc R
C14 C 0.2877(11) 0.8159(11) 0.3817(10) 0.020(2) Uani 1 1 d .
C15 C 0.3927(12) 0.8510(11) 0.5075(11) 0.023(2) Uani 1 1 d .
H15A H 0.4429 0.9475 0.5488 0.034 Uiso 1 1 calc R
H15B H 0.4579 0.8004 0.4940 0.034 Uiso 1 1 calc R
H15C H 0.3444 0.8275 0.5597 0.034 Uiso 1 1 calc R
C16 C 0.4170(12) 0.5891(11) 0.1448(11) 0.020(2) Uani 1 1 d .
C17 C 0.5233(12) 0.6826(12) 0.2560(10) 0.022(2) Uani 1 1 d .
H17 H 0.5367 0.6695 0.3292 0.026 Uiso 1 1 calc R
C18 C 0.6096(12) 0.7964(12) 0.2561(12) 0.027(3) Uani 1 1 d .
H18 H 0.6794 0.8624 0.3308 0.032 Uiso 1 1 calc R
C19 C 0.5927(13) 0.8118(11) 0.1488(12) 0.030(3) Uani 1 1 d .
H19 H 0.6504 0.8877 0.1481 0.036 Uiso 1 1 calc R
C20 C 0.4894(13) 0.7140(12) 0.0409(11) 0.026(3) Uani 1 1 d .
H20 H 0.4812 0.7232 -0.0339 0.031 Uiso 1 1 calc R
C21 C 0.3990(11) 0.6050(11) 0.0362(10) 0.019(2) Uani 1 1 d .
C22 C 0.2838(14) 0.5039(13) -0.0822(11) 0.031(3) Uani 1 1 d .
H22A H 0.2799 0.5359 -0.1465 0.046 Uiso 1 1 calc R
H22B H 0.1959 0.4933 -0.0662 0.046 Uiso 1 1 calc R
H22C H 0.3010 0.4171 -0.1106 0.046 Uiso 1 1 calc R
C23 C 0.0743(14) 0.3592(15) 0.6029(12) 0.037(3) Uani 1 1 d .
H23A H 0.1096 0.4570 0.6344 0.056 Uiso 1 1 calc R
H23B H 0.1515 0.3239 0.6158 0.056 Uiso 1 1 calc R
H23C H 0.0137 0.3371 0.6473 0.056 Uiso 1 1 calc R
C24 C -0.0706(16) 0.1119(14) 0.4053(15) 0.041(3) Uani 1 1 d .
H24A H -0.1249 0.0953 0.4563 0.062 Uiso 1 1 calc R
H24B H 0.0111 0.0834 0.4210 0.062 Uiso 1 1 calc R
H24C H -0.1266 0.0608 0.3172 0.062 Uiso 1 1 calc R

loop_
_atom_site_aniso_label
_atom_site_aniso_U_11
_atom_site_aniso_U_22
_atom_site_aniso_U_33
_atom_site_aniso_U_23
_atom_site_aniso_U_13
_atom_site_aniso_U_12
Pt1 0.0195(3) 0.0163(3) 0.0220(3) 0.00835(18) 0.00848(18) 0.00584(17)
Cl2 0.0211(13) 0.0314(15) 0.0294(15) 0.0158(13) 0.0050(12) 0.0125(12)
Cl1 0.0219(13) 0.0346(15) 0.0303(15) 0.0217(13) 0.0127(12) 0.0136(12)
S1 0.0170(13) 0.0234(14) 0.0291(15) 0.0130(12) 0.0111(12) 0.0074(11)
O1 0.030(5) 0.039(5) 0.057(6) 0.032(5) 0.023(5) 0.021(4)
N1 0.004(3) 0.009(4) 0.020(4) 0.009(3) 0.008(3) 0.003(3)
N2 0.015(4) 0.022(5) 0.011(4) 0.008(4) 0.008(3) 0.007(4)
N3 0.023(5) 0.011(4) 0.017(4) 0.000(4) 0.008(4) 0.007(4)
C1 0.017(5) 0.026(6) 0.017(5) 0.009(5) 0.004(4) 0.008(5)
C2 0.051(8) 0.017(6) 0.041(7) 0.024(6) 0.032(7) 0.020(6)
C3 0.050(9) 0.031(7) 0.039(7) 0.017(6) 0.024(7) 0.021(7)
C4 0.071(10) 0.022(6) 0.048(8) 0.020(6) 0.045(8) 0.019(7)
C5 0.029(7) 0.074(12) 0.079(12) 0.066(11) 0.018(8) -0.001(8)
C6 0.075(12) 0.061(10) 0.073(11) 0.055(10) 0.057(10) 0.047(10)
C7 0.035(7) 0.042(8) 0.043(8) 0.029(7) 0.026(6) 0.023(6)
C8 0.041(8) 0.056(9) 0.053(9) 0.041(8) 0.028(7) 0.029(7)
C9 0.018(5) 0.034(6) 0.019(5) 0.012(5) 0.013(5) 0.011(5)
C10 0.029(6) 0.014(5) 0.029(6) 0.015(5) 0.013(5) 0.013(5)
C11 0.057(9) 0.038(7) 0.015(6) 0.017(5) 0.016(6) 0.029(7)
C12 0.030(6) 0.028(6) 0.035(6) 0.026(5) 0.017(5) 0.024(5)
C13 0.034(7) 0.014(5) 0.033(7) 0.003(5) 0.025(6) 0.008(5)
C14 0.015(5) 0.027(6) 0.021(5) 0.012(5) 0.011(5) 0.005(5)
C15 0.023(6) 0.012(5) 0.026(6) 0.006(5) 0.006(5) -0.004(4)
C16 0.023(6) 0.016(5) 0.028(6) 0.010(5) 0.012(5) 0.015(5)
C17 0.022(6) 0.028(6) 0.021(6) 0.009(5) 0.014(5) 0.014(5)
C18 0.023(6) 0.018(6) 0.029(6) -0.003(5) 0.015(5) 0.004(5)
C19 0.035(7) 0.011(5) 0.044(7) 0.009(5) 0.023(6) -0.001(5)
C20 0.039(7) 0.032(7) 0.024(6) 0.019(5) 0.020(5) 0.024(6)
C21 0.019(5) 0.021(5) 0.025(6) 0.013(5) 0.009(5) 0.013(5)
C22 0.040(7) 0.038(7) 0.018(6) 0.009(5) 0.011(5) 0.024(6)
C23 0.029(7) 0.046(8) 0.030(7) 0.011(6) 0.008(6) 0.010(6)
C24 0.049(9) 0.035(8) 0.058(9) 0.028(7) 0.030(8) 0.019(7)

loop_
_atom_type_symbol
_atom_type_description
_atom_type_scat_dispersion_real
_atom_type_scat_dispersion_imag
_atom_type_scat_source
C C 0.0033 0.0016 'International Tables Vol C Tables 4.2.6.8 and 6.1.1.4'
H H 0.0000 0.0000 'International Tables Vol C Tables 4.2.6.8 and 6.1.1.4'
N N 0.0061 0.0033 'International Tables Vol C Tables 4.2.6.8 and 6.1.1.4'
O O 0.0106 0.0060 'International Tables Vol C Tables 4.2.6.8 and 6.1.1.4'
S S 0.1246 0.1234 'International Tables Vol C Tables 4.2.6.8 and 6.1.1.4'
Cl Cl 0.1484 0.1585 'International Tables Vol C Tables 4.2.6.8 and 6.1.1.4'
Pt Pt -1.7033 8.3905 'International Tables Vol C Tables 4.2.6.8 and 6.1.1.4'

loop_
_geom_angle_atom_site_label_1
_geom_angle_atom_site_label_2
_geom_angle_atom_site_label_3
_geom_angle
N1 Pt1 S1 178.0(2)
N1 Pt1 Cl2 88.7(2)
S1 Pt1 Cl2 92.82(11)
N1 Pt1 Cl1 88.1(2)
S1 Pt1 Cl1 90.53(10)
Cl2 Pt1 Cl1 173.48(10)
O1 S1 C23 106.7(5)
O1 S1 C24 108.3(5)
C23 S1 C24 102.3(7)
O1 S1 Pt1 119.5(4)
C23 S1 Pt1 111.3(5)
C24 S1 Pt1 107.4(5)
C1 N1 C2 121.7(8)
C1 N1 Pt1 121.6(6)
C2 N1 Pt1 116.4(6)
C1 N2 C9 123.1(8)
C1 N2 H2 118.4
C9 N2 H2 118.4
C1 N3 C16 128.0(8)
C1 N3 H3 116.0
C16 N3 H3 116.0
N1 C1 N3 120.4(10)
N1 C1 N2 119.3(9)
N3 C1 N2 120.2(10)
C7 C2 N1 119.5(12)
C7 C2 C3 120.9(12)
N1 C2 C3 119.5(12)
C4 C3 C2 120.2(14)
C4 C3 H3A 119.9
C2 C3 H3A 119.9
C3 C4 C5 124.9(17)
C3 C4 H4 117.5
C5 C4 H4 117.5
C4 C5 C6 113.9(17)
C4 C5 H5 123.1
C6 C5 H5 123.1
C5 C6 C7 123.2(16)
C5 C6 H6 118.4
C7 C6 H6 118.4
C2 C7 C8 122.9(11)
C2 C7 C6 116.8(14)
C8 C7 C6 120.2(12)
C7 C8 H8A 109.5
C7 C8 H8B 109.5
H8A C8 H8B 109.5
C7 C8 H8C 109.5
H8A C8 H8C 109.5
H8B C8 H8C 109.5
C10 C9 C14 121.1(11)
C10 C9 N2 121.2(10)
C14 C9 N2 117.6(9)
C9 C10 C11 120.2(11)
C9 C10 H10 119.9
C11 C10 H10 119.9
C12 C11 C10 118.3(11)
C12 C11 H11 120.9
C10 C11 H11 120.9
C11 C12 C13 120.5(10)
C11 C12 H12 119.7
C13 C12 H12 119.7
C14 C13 C12 121.7(11)
C14 C13 H13 119.1
C12 C13 H13 119.1
C13 C14 C9 118.1(11)
C13 C14 C15 120.8(10)
C9 C14 C15 121.0(10)
C14 C15 H15A 109.5
C14 C15 H15B 109.5
H15A C15 H15B 109.5
C14 C15 H15C 109.5
H15A C15 H15C 109.5
H15B C15 H15C 109.5
C21 C16 C17 121.3(10)
C21 C16 N3 120.0(9)
C17 C16 N3 118.7(9)
C16 C17 C18 118.5(11)
C16 C17 H17 120.7
C18 C17 H17 120.7
C19 C18 C17 120.2(11)
C19 C18 H18 119.9
C17 C18 H18 119.9
C18 C19 C20 118.7(11)
C18 C19 H19 120.6
C20 C19 H19 120.6
C21 C20 C19 123.7(11)
C21 C20 H20 118.1
C19 C20 H20 118.1
C20 C21 C16 117.4(11)
C20 C21 C22 122.0(11)
C16 C21 C22 120.5(10)
C21 C22 H22A 109.5
C21 C22 H22B 109.5
H22A C22 H22B 109.5
C21 C22 H22C 109.5
H22A C22 H22C 109.5
H22B C22 H22C 109.5
S1 C23 H23A 109.5
S1 C23 H23B 109.5
H23A C23 H23B 109.5
S1 C23 H23C 109.5
H23A C23 H23C 109.5
H23B C23 H23C 109.5
S1 C24 H24A 109.5
S1 C24 H24B 109.5
H24A C24 H24B 109.5
S1 C24 H24C 109.5
H24A C24 H24C 109.5
H24B C24 H24C 109.5

loop_
_geom_bond_atom_site_label_1
_geom_bond_atom_site_label_2
_geom_bond_distance
Pt1 N1 2.057(7)
Pt1 S1 2.210(3)
Pt1 Cl2 2.294(3)
Pt1 Cl1 2.297(3)
S1 O1 1.468(8)
S1 C23 1.751(13)
S1 C24 1.785(14)
N1 C1 1.327(13)
N1 C2 1.406(13)
N2 C1 1.374(14)
N2 C9 1.435(12)
N2 H2 0.8800
N3 C1 1.330(14)
N3 C16 1.423(11)
N3 H3 0.8800
C2 C7 1.374(19)
C2 C3 1.42(2)
C3 C4 1.350(18)
C3 H3A 0.9500
C4 C5 1.41(2)
C4 H4 0.9500
C5 C6 1.43(3)
C5 H5 0.9500
C6 C7 1.47(2)
C6 H6 0.9500
C7 C8 1.441(16)
C8 H8A 0.9800
C8 H8B 0.9800
C8 H8C 0.9800
C9 C10 1.377(16)
C9 C14 1.402(16)
C10 C11 1.427(15)
C10 H10 0.9500
C11 C12 1.371(18)
C11 H11 0.9500
C12 C13 1.402(18)
C12 H12 0.9500
C13 C14 1.370(16)
C13 H13 0.9500
C14 C15 1.537(16)
C15 H15A 0.9800
C15 H15B 0.9800
C15 H15C 0.9800
C16 C21 1.388(15)
C16 C17 1.412(16)
C17 C18 1.416(16)
C17 H17 0.9500
C18 C19 1.372(18)
C18 H18 0.9500
C19 C20 1.390(18)
C19 H19 0.9500
C20 C21 1.369(16)
C20 H20 0.9500
C21 C22 1.516(17)
C22 H22A 0.9800
C22 H22B 0.9800
C22 H22C 0.9800
C23 H23A 0.9800
C23 H23B 0.9800
C23 H23C 0.9800
C24 H24A 0.9800
C24 H24B 0.9800
C24 H24C 0.9800

loop_
_geom_torsion_atom_site_label_1
_geom_torsion_atom_site_label_2
_geom_torsion_atom_site_label_3
_geom_torsion_atom_site_label_4
_geom_torsion
N1 Pt1 S1 O1 119(6)
Cl2 Pt1 S1 O1 -19.0(5)
Cl1 Pt1 S1 O1 166.6(5)
N1 Pt1 S1 C23 -6(6)
Cl2 Pt1 S1 C23 -144.1(5)
Cl1 Pt1 S1 C23 41.5(5)
N1 Pt1 S1 C24 -118(6)
Cl2 Pt1 S1 C24 104.7(6)
Cl1 Pt1 S1 C24 -69.7(6)
S1 Pt1 N1 C1 -76(6)
Cl2 Pt1 N1 C1 61.6(8)
Cl1 Pt1 N1 C1 -124.1(8)
S1 Pt1 N1 C2 111(6)
Cl2 Pt1 N1 C2 -111.5(8)
Cl1 Pt1 N1 C2 62.8(8)
C2 N1 C1 N3 13.0(16)
Pt1 N1 C1 N3 -159.8(8)
C2 N1 C1 N2 -166.2(10)
Pt1 N1 C1 N2 21.1(13)
C16 N3 C1 N1 -154.7(8)
C16 N3 C1 N2 24.4(15)
C9 N2 C1 N1 -146.7(8)
C9 N2 C1 N3 34.1(14)
C1 N1 C2 C7 77.5(14)
Pt1 N1 C2 C7 -109.4(10)
C1 N1 C2 C3 -107.4(12)
Pt1 N1 C2 C3 65.7(12)
C7 C2 C3 C4 1.0(19)
N1 C2 C3 C4 -173.9(11)
C2 C3 C4 C5 1(2)
C3 C4 C5 C6 -3(2)
C4 C5 C6 C7 2.5(19)
N1 C2 C7 C8 -9.4(17)
C3 C2 C7 C8 175.7(10)
N1 C2 C7 C6 173.8(10)
C3 C2 C7 C6 -1.2(17)
C5 C6 C7 C2 -0.7(19)
C5 C6 C7 C8 -177.6(11)
C1 N2 C9 C10 37.4(11)
C1 N2 C9 C14 -146.9(8)
C14 C9 C10 C11 3.7(17)
N2 C9 C10 C11 179.3(9)
C9 C10 C11 C12 -3.2(18)
C10 C11 C12 C13 1.8(18)
C11 C12 C13 C14 -1.0(18)
C12 C13 C14 C9 1.4(16)
C12 C13 C14 C15 178.1(10)
C10 C9 C14 C13 -2.8(16)
N2 C9 C14 C13 -178.5(8)
C10 C9 C14 C15 -179.4(10)
N2 C9 C14 C15 4.8(14)
C1 N3 C16 C21 -143.5(9)
C1 N3 C16 C17 38.7(11)
C21 C16 C17 C18 2.0(15)
N3 C16 C17 C18 179.8(8)
C16 C17 C18 C19 -2.5(16)
C17 C18 C19 C20 0.2(17)
C18 C19 C20 C21 2.8(18)
C19 C20 C21 C16 -3.3(17)
C19 C20 C21 C22 177.2(11)
C17 C16 C21 C20 0.8(15)
N3 C16 C21 C20 -176.9(8)
C17 C16 C21 C22 -179.7(10)
N3 C16 C21 C22 2.6(14)
